data_4076575
loop_
_publ_author_name
'Fischer, Paul J.'
'Neary, Michelle C.'
'Avena, Laura'
'Sullivan, Kevin P.'
'Hackbarth, Kent C.'

_publ_section_title
;
 Dicarbonyl{[2-(diphenylphosphino)ethyl]cyclopentadienyl} Group VI Metal
 Hydrides, Halides, and Anions: Precursors for Olefin Epoxidation
 Catalysts
;
_journal_issue 6
_journal_name_full Organometallics
_journal_page_first 2437
_journal_paper_doi 10.1021/om300057n
_journal_volume 31
_journal_year 2012
_chemical_formula_moiety 'C21 H18 Br O2 P W'
_chemical_formula_sum 'C21 H18 Br O2 P W'
_chemical_formula_weight 597.08
_chemical_name_common 11105y
_chemical_name_systematic
; 
 ? 
;
_space_group_IT_number 110
_symmetry_cell_setting tetragonal
_symmetry_space_group_name_Hall 'I 4bw -2c'
_symmetry_space_group_name_H-M 'I 41 c d'
_atom_sites_solution_hydrogens geom
_atom_sites_solution_primary direct
_atom_sites_solution_secondary difmap
_audit_creation_method SHELXL-97
_cell_angle_alpha 90.00
_cell_angle_beta 90.00
_cell_angle_gamma 90.00
_cell_formula_units_Z 16
_cell_length_a 24.388(2)
_cell_length_b 24.388(2)
_cell_length_c 13.1383(12)
_cell_measurement_reflns_used 2942
_cell_measurement_temperature 173(2)
_cell_measurement_theta_max 27.43
_cell_measurement_theta_min 2.36
_cell_volume 7814.3(12)
_computing_cell_refinement 'Bruker SAINT'
_computing_data_collection 'Bruker APEX2'
_computing_data_reduction 'Bruker SAINT'
_computing_molecular_graphics 'Bruker SHELXTL'
_computing_publication_material 'Bruker SHELXTL'
_computing_structure_refinement 'SHELXL-97 (Sheldrick, 2008)'
_computing_structure_solution 'SHELXS-97 (Sheldrick, 2008)'
_diffrn_ambient_temperature 173(2)
_diffrn_measured_fraction_theta_full 1.000
_diffrn_measured_fraction_theta_max 1.000
_diffrn_measurement_device_type 'Bruker APEX-II CCD'
_diffrn_measurement_method '\f and \w scans'
_diffrn_radiation_monochromator graphite
_diffrn_radiation_source 'sealed tube'
_diffrn_radiation_type MoK\a
_diffrn_radiation_wavelength 0.71073
_diffrn_reflns_av_R_equivalents 0.0622
_diffrn_reflns_av_sigmaI/netI 0.0500
_diffrn_reflns_limit_h_max 21
_diffrn_reflns_limit_h_min 0
_diffrn_reflns_limit_k_max 30
_diffrn_reflns_limit_k_min 0
_diffrn_reflns_limit_l_max 16
_diffrn_reflns_limit_l_min -15
_diffrn_reflns_number 23061
_diffrn_reflns_theta_full 26.36
_diffrn_reflns_theta_max 26.36
_diffrn_reflns_theta_min 1.67
_exptl_absorpt_coefficient_mu 8.053
_exptl_absorpt_correction_T_max 0.6889
_exptl_absorpt_correction_T_min 0.2380
_exptl_absorpt_correction_type multi-scan
_exptl_absorpt_process_details 'SADABS (Sheldrick, 2008/1)'
_exptl_crystal_colour Red
_exptl_crystal_density_diffrn 2.030
_exptl_crystal_density_method 'not measured'
_exptl_crystal_description Plate
_exptl_crystal_F_000 4544
_exptl_crystal_size_max 0.25
_exptl_crystal_size_mid 0.12
_exptl_crystal_size_min 0.05
_refine_diff_density_max 0.483
_refine_diff_density_min -0.645
_refine_diff_density_rms 0.116
_refine_ls_abs_structure_details 'Flack H D (1983), Acta Cryst. A39, 876-881'
_refine_ls_abs_structure_Flack -0.014(13)
_refine_ls_extinction_method none
_refine_ls_goodness_of_fit_ref 1.003
_refine_ls_hydrogen_treatment constr
_refine_ls_matrix_type full
_refine_ls_number_parameters 235
_refine_ls_number_reflns 3878
_refine_ls_number_restraints 1
_refine_ls_restrained_S_all 1.003
_refine_ls_R_factor_all 0.0444
_refine_ls_R_factor_gt 0.0340
_refine_ls_shift/su_max 0.002
_refine_ls_shift/su_mean 0.000
_refine_ls_structure_factor_coef Fsqd
_refine_ls_weighting_details 'calc w=1/[\s^2^(Fo^2^)+(0.0376P)^2^+18.6781P] where P=(Fo^2^+2Fc^2^)/3'
_refine_ls_weighting_scheme calc
_refine_ls_wR_factor_gt 0.0674
_refine_ls_wR_factor_ref 0.0712
_reflns_number_gt 3393
_reflns_number_total 3878
_reflns_threshold_expression >2sigma(I)
_cod_data_source_file om300057n_si_003.cif
_cod_data_source_block 8
_cod_depositor_comments
;
The following automatic conversions were performed:

'_symmetry_cell_setting' value 'Tetragonal' changed to 'tetragonal'
according to /home/saulius/struct/CIF-dictionaries/cif_core.dic
dictionary named 'cif_core.dic' version 2.4.1 from
2010-06-29.

'_exptl_absorpt_correction_type' value 'Multi-scan'
changed to 'multi-scan' according to
/home/saulius/struct/CIF-dictionaries/cif_core.dic dictionary named
'cif_core.dic' version 2.4.1 from 2010-06-29.

Automatic conversion script
Id: cif_fix_values 1715 2011-07-08 13:25:40Z adriana 
;
_cod_original_cell_volume 7814.1(12)
_cod_original_sg_symbol_H-M I4(1)cd
_cod_database_code 4076575

loop_
_symmetry_equiv_pos_as_xyz
'x, y, z'
'-x, -y, z'
'-y, x+1/2, z+1/4'
'y, -x+1/2, z+1/4'
'-x, y, z+1/2'
'x, -y, z+1/2'
'y+1/2, x, z+1/4'
'-y+1/2, -x, z+1/4'
'x+1/2, y+1/2, z+1/2'
'-x+1/2, -y+1/2, z+1/2'
'-y+1/2, x+1, z+3/4'
'y+1/2, -x+1, z+3/4'
'-x+1/2, y+1/2, z+1'
'x+1/2, -y+1/2, z+1'
'y+1, x+1/2, z+3/4'
'-y+1, -x+1/2, z+3/4'

loop_
_atom_site_label
_atom_site_type_symbol
_atom_site_fract_x
_atom_site_fract_y
_atom_site_fract_z
_atom_site_U_iso_or_equiv
_atom_site_adp_type
_atom_site_occupancy
_atom_site_symmetry_multiplicity
_atom_site_calc_flag
_atom_site_refinement_flags
W1 W 0.605046(11) 0.420338(12) 0.247850(12) 0.02166(8) Uani 1 1 d .
Br1 Br 0.57013(4) 0.43537(4) 0.05764(8) 0.0384(2) Uani 1 1 d .
C1 C 0.6657(4) 0.3902(4) 0.1656(7) 0.034(2) Uani 1 1 d .
O1 O 0.7011(3) 0.3710(3) 0.1175(5) 0.0379(15) Uani 1 1 d .
C2 C 0.6153(3) 0.5004(3) 0.2344(7) 0.0242(19) Uani 1 1 d .
O2 O 0.6180(2) 0.5468(2) 0.2298(5) 0.0380(16) Uani 1 1 d .
C3 C 0.5738(3) 0.3848(4) 0.4047(7) 0.028(2) Uani 1 1 d .
C4 C 0.5690(3) 0.3432(3) 0.3301(7) 0.032(2) Uani 1 1 d .
H4A H 0.5866 0.3062 0.3332 0.039 Uiso 1 1 calc R
C5 C 0.5319(3) 0.3607(4) 0.2561(9) 0.040(2) Uani 1 1 d .
H5A H 0.5178 0.3380 0.1984 0.048 Uiso 1 1 calc R
C6 C 0.5120(3) 0.4141(4) 0.2845(7) 0.039(2) Uani 1 1 d .
H6A H 0.4818 0.4349 0.2502 0.047 Uiso 1 1 calc R
C7 C 0.5375(3) 0.4282(3) 0.3745(7) 0.033(2) Uani 1 1 d .
H7A H 0.5298 0.4620 0.4151 0.040 Uiso 1 1 calc R
C8 C 0.6097(3) 0.3857(3) 0.4978(8) 0.0322(18) Uani 1 1 d .
H8A H 0.6311 0.3513 0.5012 0.039 Uiso 1 1 calc R
H8B H 0.5864 0.3877 0.5594 0.039 Uiso 1 1 calc R
C9 C 0.6487(3) 0.4344(3) 0.4962(7) 0.0306(17) Uani 1 1 d .
H9A H 0.6769 0.4308 0.5499 0.037 Uiso 1 1 calc R
H9B H 0.6285 0.4692 0.5067 0.037 Uiso 1 1 calc R
P1 P 0.68005(8) 0.43257(8) 0.36910(16) 0.0237(4) Uani 1 1 d .
C10 C 0.7325(4) 0.3795(4) 0.3872(7) 0.033(2) Uani 1 1 d .
C11 C 0.7267(5) 0.3273(4) 0.3475(7) 0.046(3) Uani 1 1 d .
H11A H 0.6955 0.3184 0.3075 0.056 Uiso 1 1 calc R
C12 C 0.7666(6) 0.2879(5) 0.3660(8) 0.074(4) Uani 1 1 d .
H12A H 0.7623 0.2523 0.3377 0.089 Uiso 1 1 calc R
C13 C 0.8119(5) 0.2989(7) 0.4240(11) 0.076(5) Uani 1 1 d .
H13A H 0.8396 0.2720 0.4340 0.092 Uiso 1 1 calc R
C14 C 0.8162(4) 0.3488(6) 0.4662(9) 0.074(5) Uani 1 1 d .
H14A H 0.8463 0.3560 0.5100 0.089 Uiso 1 1 calc R
C15 C 0.7776(4) 0.3911(4) 0.4481(8) 0.048(3) Uani 1 1 d .
H15A H 0.7825 0.4265 0.4768 0.058 Uiso 1 1 calc R
C16 C 0.7219(3) 0.4940(4) 0.3522(6) 0.0282(19) Uani 1 1 d .
C17 C 0.7126(3) 0.5419(4) 0.4061(7) 0.034(2) Uani 1 1 d .
H17A H 0.6860 0.5428 0.4590 0.041 Uiso 1 1 calc R
C18 C 0.7427(4) 0.5887(4) 0.3820(8) 0.040(2) Uani 1 1 d .
H18A H 0.7362 0.6216 0.4187 0.047 Uiso 1 1 calc R
C19 C 0.7814(4) 0.5882(4) 0.3066(8) 0.043(2) Uani 1 1 d .
H19A H 0.8025 0.6201 0.2925 0.051 Uiso 1 1 calc R
C20 C 0.7895(3) 0.5403(3) 0.2507(8) 0.0358(19) Uani 1 1 d .
H20A H 0.8157 0.5397 0.1973 0.043 Uiso 1 1 calc R
C21 C 0.7600(3) 0.4940(4) 0.2723(6) 0.035(2) Uani 1 1 d .
H21A H 0.7653 0.4617 0.2330 0.042 Uiso 1 1 calc R

loop_
_atom_site_aniso_label
_atom_site_aniso_U_11
_atom_site_aniso_U_22
_atom_site_aniso_U_33
_atom_site_aniso_U_23
_atom_site_aniso_U_13
_atom_site_aniso_U_12
W1 0.01843(15) 0.02179(15) 0.02477(15) 0.00275(16) 0.00019(16) 0.00034(12)
Br1 0.0400(5) 0.0377(5) 0.0375(5) 0.0120(4) -0.0148(4) -0.0099(4)
C1 0.033(5) 0.040(5) 0.029(5) 0.007(4) -0.012(4) -0.007(4)
O1 0.036(4) 0.044(4) 0.034(4) -0.004(3) 0.005(3) 0.007(3)
C2 0.017(3) 0.036(4) 0.020(5) 0.007(4) -0.002(4) 0.002(3)
O2 0.040(3) 0.025(3) 0.049(5) 0.006(3) -0.003(3) 0.003(3)
C3 0.024(4) 0.033(5) 0.028(5) 0.006(3) 0.010(4) -0.001(3)
C4 0.037(5) 0.024(4) 0.037(5) 0.001(4) 0.013(4) -0.005(4)
C5 0.024(4) 0.050(5) 0.045(6) 0.006(6) 0.004(5) -0.016(4)
C6 0.016(4) 0.053(6) 0.049(6) -0.004(5) 0.002(4) -0.011(4)
C7 0.025(4) 0.028(5) 0.046(6) -0.004(4) 0.010(4) -0.003(3)
C8 0.037(4) 0.037(5) 0.023(4) -0.001(4) 0.014(5) 0.006(3)
C9 0.029(4) 0.041(4) 0.021(4) -0.003(5) 0.011(4) 0.001(3)
P1 0.0213(10) 0.0274(10) 0.0224(11) 0.0011(9) 0.0012(9) 0.0029(8)
C10 0.031(5) 0.045(5) 0.022(5) 0.013(4) 0.009(4) 0.012(4)
C11 0.067(7) 0.054(6) 0.019(5) 0.013(4) 0.006(5) 0.024(5)
C12 0.115(12) 0.073(8) 0.034(6) 0.011(6) 0.019(7) 0.070(8)
C13 0.058(8) 0.104(11) 0.066(9) 0.057(9) 0.029(7) 0.057(8)
C14 0.019(5) 0.132(12) 0.071(10) 0.068(9) 0.006(5) 0.012(6)
C15 0.029(5) 0.061(7) 0.054(6) 0.034(5) -0.005(5) -0.008(5)
C16 0.020(4) 0.035(5) 0.030(5) -0.003(4) -0.008(4) -0.002(3)
C17 0.028(4) 0.042(5) 0.031(5) -0.006(4) 0.001(4) -0.004(4)
C18 0.033(5) 0.041(5) 0.044(6) -0.001(5) -0.012(5) 0.005(4)
C19 0.035(5) 0.048(6) 0.046(6) 0.006(5) -0.018(5) -0.010(4)
C20 0.029(4) 0.050(5) 0.028(4) 0.006(5) 0.006(5) -0.009(4)
C21 0.027(4) 0.042(5) 0.037(7) -0.009(4) 0.003(4) 0.004(4)

loop_
_atom_type_symbol
_atom_type_description
_atom_type_scat_dispersion_real
_atom_type_scat_dispersion_imag
_atom_type_scat_source
C C 0.0033 0.0016 'International Tables Vol C Tables 4.2.6.8 and 6.1.1.4'
H H 0.0000 0.0000 'International Tables Vol C Tables 4.2.6.8 and 6.1.1.4'
O O 0.0106 0.0060 'International Tables Vol C Tables 4.2.6.8 and 6.1.1.4'
P P 0.1023 0.0942 'International Tables Vol C Tables 4.2.6.8 and 6.1.1.4'
Br Br -0.2901 2.4595 'International Tables Vol C Tables 4.2.6.8 and 6.1.1.4'
W W -0.8490 6.8722 'International Tables Vol C Tables 4.2.6.8 and 6.1.1.4'

loop_
_geom_angle_atom_site_label_1
_geom_angle_atom_site_label_2
_geom_angle_atom_site_label_3
_geom_angle
C1 W1 C2 102.9(3)
C1 W1 C5 111.8(3)
C2 W1 C5 136.5(3)
C1 W1 C6 145.1(3)
C2 W1 C6 101.9(3)
C5 W1 C6 36.2(3)
C1 W1 C4 103.6(3)
C2 W1 C4 152.0(3)
C5 W1 C4 35.0(3)
C6 W1 C4 59.0(3)
C1 W1 C7 160.7(3)
C2 W1 C7 94.1(3)
C5 W1 C7 58.4(3)
C6 W1 C7 34.3(3)
C4 W1 C7 58.4(3)
C1 W1 C3 125.6(3)
C2 W1 C3 118.8(3)
C5 W1 C3 58.5(4)
C6 W1 C3 58.7(3)
C4 W1 C3 35.0(3)
C7 W1 C3 35.5(3)
C1 W1 P1 80.9(2)
C2 W1 P1 81.0(2)
C5 W1 P1 128.8(3)
C6 W1 P1 127.1(2)
C4 W1 P1 94.5(2)
C7 W1 P1 93.0(2)
C3 W1 P1 73.6(2)
C1 W1 Br1 77.1(2)
C2 W1 Br1 79.7(3)
C5 W1 Br1 83.3(3)
C6 W1 Br1 83.8(2)
C4 W1 Br1 115.1(2)
C7 W1 Br1 115.4(2)
C3 W1 Br1 139.9(2)
P1 W1 Br1 146.45(5)
O1 C1 W1 178.2(8)
O2 C2 W1 175.5(7)
C4 C3 C7 106.7(8)
C4 C3 C8 128.4(8)
C7 C3 C8 124.9(8)
C4 C3 W1 71.7(5)
C7 C3 W1 71.7(5)
C8 C3 W1 121.1(5)
C5 C4 C3 108.4(8)
C5 C4 W1 71.0(5)
C3 C4 W1 73.3(5)
C4 C5 C6 108.4(9)
C4 C5 W1 74.0(5)
C6 C5 W1 72.7(4)
C7 C6 C5 107.2(9)
C7 C6 W1 73.8(5)
C5 C6 W1 71.1(4)
C6 C7 C3 109.3(8)
C6 C7 W1 71.9(5)
C3 C7 W1 72.8(5)
C3 C8 C9 111.3(8)
C8 C9 P1 104.7(6)
C16 P1 C10 101.8(4)
C16 P1 C9 108.9(4)
C10 P1 C9 101.0(4)
C16 P1 W1 116.0(3)
C10 P1 W1 121.3(3)
C9 P1 W1 106.5(3)
C11 C10 C15 119.1(9)
C11 C10 P1 122.0(7)
C15 C10 P1 118.9(8)
C10 C11 C12 120.0(11)
C13 C12 C11 121.8(12)
C14 C13 C12 118.0(10)
C13 C14 C15 122.7(12)
C10 C15 C14 118.3(11)
C17 C16 C21 119.5(8)
C17 C16 P1 122.5(6)
C21 C16 P1 117.5(7)
C16 C17 C18 119.2(8)
C19 C18 C17 121.4(9)
C18 C19 C20 119.1(9)
C21 C20 C19 120.5(9)
C20 C21 C16 120.2(9)

loop_
_geom_bond_atom_site_label_1
_geom_bond_atom_site_label_2
_geom_bond_distance
W1 C1 1.973(10)
W1 C2 1.976(8)
W1 C5 2.303(7)
W1 C6 2.325(8)
W1 C4 2.341(8)
W1 C7 2.349(8)
W1 C3 2.362(8)
W1 P1 2.444(2)
W1 Br1 2.6654(10)
C1 O1 1.168(11)
C2 O2 1.136(10)
C3 C4 1.415(12)
C3 C7 1.436(12)
C3 C8 1.505(13)
C4 C5 1.396(13)
C5 C6 1.438(13)
C6 C7 1.380(12)
C8 C9 1.523(11)
C9 P1 1.837(9)
P1 C16 1.826(9)
P1 C10 1.836(9)
C10 C11 1.382(14)
C10 C15 1.390(13)
C11 C12 1.389(14)
C12 C13 1.37(2)
C13 C14 1.341(19)
C14 C15 1.415(15)
C16 C17 1.386(12)
C16 C21 1.401(11)
C17 C18 1.393(12)
C18 C19 1.369(14)
C19 C20 1.394(13)
C20 C21 1.369(11)

loop_
_geom_torsion_atom_site_label_1
_geom_torsion_atom_site_label_2
_geom_torsion_atom_site_label_3
_geom_torsion_atom_site_label_4
_geom_torsion
C2 W1 C1 O1 -177(100)
C5 W1 C1 O1 -24(24)
C6 W1 C1 O1 -43(24)
C4 W1 C1 O1 12(24)
C7 W1 C1 O1 32(24)
C3 W1 C1 O1 42(24)
P1 W1 C1 O1 104(24)
Br1 W1 C1 O1 -101(24)
C1 W1 C2 O2 171(11)
C5 W1 C2 O2 28(11)
C6 W1 C2 O2 15(11)
C4 W1 C2 O2 -28(11)
C7 W1 C2 O2 -18(11)
C3 W1 C2 O2 -45(11)
P1 W1 C2 O2 -111(11)
Br1 W1 C2 O2 97(11)
C1 W1 C3 C4 -58.7(6)
C2 W1 C3 C4 166.2(5)
C5 W1 C3 C4 36.9(5)
C6 W1 C3 C4 79.6(6)
C7 W1 C3 C4 115.3(7)
P1 W1 C3 C4 -124.2(5)
Br1 W1 C3 C4 56.6(6)
C1 W1 C3 C7 -174.0(5)
C2 W1 C3 C7 50.9(6)
C5 W1 C3 C7 -78.5(6)
C6 W1 C3 C7 -35.8(5)
C4 W1 C3 C7 -115.3(7)
P1 W1 C3 C7 120.5(5)
Br1 W1 C3 C7 -58.7(6)
C1 W1 C3 C8 65.7(8)
C2 W1 C3 C8 -69.4(7)
C5 W1 C3 C8 161.2(8)
C6 W1 C3 C8 -156.1(8)
C4 W1 C3 C8 124.4(9)
C7 W1 C3 C8 -120.3(9)
P1 W1 C3 C8 0.2(6)
Br1 W1 C3 C8 -179.0(4)
C7 C3 C4 C5 0.9(9)
C8 C3 C4 C5 -178.3(8)
W1 C3 C4 C5 -62.8(6)
C7 C3 C4 W1 63.7(5)
C8 C3 C4 W1 -115.6(8)
C1 W1 C4 C5 -108.7(6)
C2 W1 C4 C5 90.5(8)
C6 W1 C4 C5 38.4(6)
C7 W1 C4 C5 78.8(6)
C3 W1 C4 C5 116.9(8)
P1 W1 C4 C5 169.6(5)
Br1 W1 C4 C5 -26.8(6)
C1 W1 C4 C3 134.4(5)
C2 W1 C4 C3 -26.4(10)
C5 W1 C4 C3 -116.9(8)
C6 W1 C4 C3 -78.5(5)
C7 W1 C4 C3 -38.1(5)
P1 W1 C4 C3 52.8(5)
Br1 W1 C4 C3 -143.6(4)
C3 C4 C5 C6 -0.9(9)
W1 C4 C5 C6 -65.1(6)
C3 C4 C5 W1 64.2(6)
C1 W1 C5 C4 82.5(6)
C2 W1 C5 C4 -136.9(6)
C6 W1 C5 C4 -115.7(9)
C7 W1 C5 C4 -78.8(6)
C3 W1 C5 C4 -36.9(5)
P1 W1 C5 C4 -13.3(7)
Br1 W1 C5 C4 155.8(5)
C1 W1 C5 C6 -161.8(6)
C2 W1 C5 C6 -21.3(9)
C4 W1 C5 C6 115.7(9)
C7 W1 C5 C6 36.9(5)
C3 W1 C5 C6 78.8(6)
P1 W1 C5 C6 102.3(5)
Br1 W1 C5 C6 -88.6(6)
C4 C5 C6 C7 0.5(9)
W1 C5 C6 C7 -65.4(6)
C4 C5 C6 W1 65.9(6)
C1 W1 C6 C7 145.6(6)
C2 W1 C6 C7 -79.6(6)
C5 W1 C6 C7 115.2(9)
C4 W1 C6 C7 78.1(6)
C3 W1 C6 C7 37.0(5)
P1 W1 C6 C7 8.0(7)
Br1 W1 C6 C7 -157.7(5)
C1 W1 C6 C5 30.5(9)
C2 W1 C6 C5 165.2(6)
C4 W1 C6 C5 -37.1(6)
C7 W1 C6 C5 -115.2(9)
C3 W1 C6 C5 -78.2(6)
P1 W1 C6 C5 -107.2(6)
Br1 W1 C6 C5 87.2(6)
C5 C6 C7 C3 0.1(9)
W1 C6 C7 C3 -63.6(6)
C5 C6 C7 W1 63.6(6)
C4 C3 C7 C6 -0.6(9)
C8 C3 C7 C6 178.7(7)
W1 C3 C7 C6 63.0(6)
C4 C3 C7 W1 -63.6(5)
C8 C3 C7 W1 115.7(8)
C1 W1 C7 C6 -102.8(11)
C2 W1 C7 C6 105.2(6)
C5 W1 C7 C6 -38.9(5)
C4 W1 C7 C6 -80.2(6)
C3 W1 C7 C6 -117.8(8)
P1 W1 C7 C6 -173.6(5)
Br1 W1 C7 C6 24.7(6)
C1 W1 C7 C3 14.9(13)
C2 W1 C7 C3 -137.0(5)
C5 W1 C7 C3 78.9(6)
C6 W1 C7 C3 117.8(8)
C4 W1 C7 C3 37.5(5)
P1 W1 C7 C3 -55.9(5)
Br1 W1 C7 C3 142.5(5)
C4 C3 C8 C9 120.9(9)
C7 C3 C8 C9 -58.2(10)
W1 C3 C8 C9 30.4(9)
C3 C8 C9 P1 -49.1(7)
C8 C9 P1 C16 173.4(5)
C8 C9 P1 C10 -80.0(6)
C8 C9 P1 W1 47.6(6)
C1 W1 P1 C16 82.8(4)
C2 W1 P1 C16 -22.0(4)
C5 W1 P1 C16 -166.5(4)
C6 W1 P1 C16 -120.1(4)
C4 W1 P1 C16 -174.1(4)
C7 W1 P1 C16 -115.6(4)
C3 W1 P1 C16 -145.7(4)
Br1 W1 P1 C16 33.4(3)
C1 W1 P1 C10 -41.5(4)
C2 W1 P1 C10 -146.3(4)
C5 W1 P1 C10 69.2(4)
C6 W1 P1 C10 115.5(4)
C4 W1 P1 C10 61.6(4)
C7 W1 P1 C10 120.0(4)
C3 W1 P1 C10 90.0(4)
Br1 W1 P1 C10 -90.9(3)
C1 W1 P1 C9 -155.8(4)
C2 W1 P1 C9 99.4(4)
C5 W1 P1 C9 -45.2(4)
C6 W1 P1 C9 1.2(4)
C4 W1 P1 C9 -52.8(3)
C7 W1 P1 C9 5.7(3)
C3 W1 P1 C9 -24.3(3)
Br1 W1 P1 C9 154.7(3)
C16 P1 C10 C11 -142.4(7)
C9 P1 C10 C11 105.5(8)
W1 P1 C10 C11 -11.6(9)
C16 P1 C10 C15 41.9(8)
C9 P1 C10 C15 -70.3(8)
W1 P1 C10 C15 172.6(6)
C15 C10 C11 C12 -2.0(14)
P1 C10 C11 C12 -177.8(8)
C10 C11 C12 C13 0.6(17)
C11 C12 C13 C14 2.4(18)
C12 C13 C14 C15 -4.0(18)
C11 C10 C15 C14 0.5(13)
P1 C10 C15 C14 176.4(7)
C13 C14 C15 C10 2.6(16)
C10 P1 C16 C17 -130.2(7)
C9 P1 C16 C17 -24.1(8)
W1 P1 C16 C17 95.9(7)
C10 P1 C16 C21 58.0(7)
C9 P1 C16 C21 164.1(6)
W1 P1 C16 C21 -75.8(6)
C21 C16 C17 C18 -2.1(12)
P1 C16 C17 C18 -173.7(6)
C16 C17 C18 C19 -0.4(13)
C17 C18 C19 C20 2.1(14)
C18 C19 C20 C21 -1.3(14)
C19 C20 C21 C16 -1.2(13)
C17 C16 C21 C20 2.9(12)
P1 C16 C21 C20 174.9(7)
